data_1560847
loop_
_publ_author_name
'Keil, Philip M.'
'Szilv\'asi, Tibor'
'Hadlington, Terrance J.'

_publ_section_title
;
 Reversible metathesis of ammonia in an acyclic germylene--Ni0 complex
;
_journal_issue 15
_journal_name_full 'Chemical Science'
_journal_page_first 5582
_journal_page_last 5590
_journal_paper_doi 10.1039/D1SC00450F
_journal_volume 12
_journal_year 2021
_chemical_formula_moiety 'C48 H63 K N2 O2 P Si'
_chemical_formula_sum 'C48 H63 K N2 O2 P Si'
_chemical_formula_weight 798.16
_space_group_crystal_system triclinic
_space_group_IT_number 2
_space_group_name_Hall '-P 1'
_space_group_name_H-M_alt 'P -1'
_atom_sites_solution_hydrogens geom
_audit_creation_method SHELXL-2018/3
_audit_update_record
;
2021-01-19 deposited with the CCDC.	2021-03-05 downloaded from the CCDC.
;
_cell_angle_alpha 84.30(3)
_cell_angle_beta 83.70(3)
_cell_angle_gamma 72.90(3)
_cell_formula_units_Z 2
_cell_length_a 11.280(2)
_cell_length_b 13.730(3)
_cell_length_c 15.610(3)
_cell_measurement_reflns_used 2000
_cell_measurement_temperature 150(2)
_cell_measurement_theta_max 32.5
_cell_measurement_theta_min 1.92
_cell_volume 2291.0(9)
_computing_structure_refinement 'SHELXL-2018/3 (Sheldrick, 2018)'
_computing_structure_solution 'SHELXT 2018/2 (Sheldrick, 2018)'
_diffrn_ambient_temperature 150(2)
_diffrn_detector Pilatus300K
_diffrn_detector_area_resol_mean 5.81
_diffrn_measured_fraction_theta_full 0.997
_diffrn_measured_fraction_theta_max 0.997
_diffrn_measurement_device_type 'STOE StadiVari'
_diffrn_measurement_method '\w scans'
_diffrn_radiation_collimation '0.6 mm diameter'
_diffrn_radiation_monochromator 'Graded multilayer mirror'
_diffrn_radiation_type 'Mo K\a'
_diffrn_radiation_wavelength 0.71073
_diffrn_reflns_av_R_equivalents 0.0469
_diffrn_reflns_av_unetI/netI 0.0443
_diffrn_reflns_Laue_measured_fraction_full 0.997
_diffrn_reflns_Laue_measured_fraction_max 0.997
_diffrn_reflns_limit_h_max 13
_diffrn_reflns_limit_h_min -13
_diffrn_reflns_limit_k_max 16
_diffrn_reflns_limit_k_min -16
_diffrn_reflns_limit_l_max 19
_diffrn_reflns_limit_l_min -17
_diffrn_reflns_number 22863
_diffrn_reflns_point_group_measured_fraction_full 0.997
_diffrn_reflns_point_group_measured_fraction_max 0.997
_diffrn_reflns_theta_full 25.242
_diffrn_reflns_theta_max 26.000
_diffrn_reflns_theta_min 2.962
_diffrn_source 'Genix 3D HF Mo'
_diffrn_source_current 1.000
_diffrn_source_power 0.050
_diffrn_source_voltage 50
_exptl_absorpt_coefficient_mu 0.215
_exptl_absorpt_correction_T_max 1.000
_exptl_absorpt_correction_T_min 0.964
_exptl_absorpt_correction_type empirical
_exptl_absorpt_process_details 'STOE X-AREA 1.76'
_exptl_crystal_colour colourless
_exptl_crystal_density_diffrn 1.157
_exptl_crystal_description block
_exptl_crystal_F_000 858
_exptl_crystal_size_max 0.17
_exptl_crystal_size_mid 0.15
_exptl_crystal_size_min 0.09
_refine_diff_density_max 0.588
_refine_diff_density_min -0.385
_refine_diff_density_rms 0.064
_refine_ls_extinction_method none
_refine_ls_goodness_of_fit_ref 1.009
_refine_ls_hydrogen_treatment constr
_refine_ls_matrix_type full
_refine_ls_number_parameters 543
_refine_ls_number_reflns 8979
_refine_ls_number_restraints 10
_refine_ls_restrained_S_all 1.008
_refine_ls_R_factor_all 0.0886
_refine_ls_R_factor_gt 0.0641
_refine_ls_shift/su_max 0.001
_refine_ls_shift/su_mean 0.000
_refine_ls_structure_factor_coef Fsqd
_refine_ls_weighting_details 'w=1/[\s^2^(Fo^2^)+(0.1145P)^2^+1.4189P] where P=(Fo^2^+2Fc^2^)/3'
_refine_ls_weighting_scheme calc
_refine_ls_wR_factor_gt 0.1764
_refine_ls_wR_factor_ref 0.1979
_reflns_Friedel_coverage 0.000
_reflns_number_gt 6582
_reflns_number_total 8979
_reflns_threshold_expression 'I > 2\s(I)'
_cod_data_source_file d1sc00450f2.cif
_cod_data_source_block compound_PhPhDippNK
_cod_depositor_comments 'Adding full bibliography for 1560843--1560857.cif.'
_cod_database_code 1560847
_shelx_shelxl_version_number 2018/3
_shelx_space_group_comment
;
The symmetry employed for this shelxl refinement is uniquely defined
by the following loop, which should always be used as a source of
symmetry information in preference to the above space-group names.
They are only intended as comments.
;

loop_
_space_group_symop_operation_xyz
'x, y, z'
'-x, -y, -z'

loop_
_atom_site_label
_atom_site_type_symbol
_atom_site_fract_x
_atom_site_fract_y
_atom_site_fract_z
_atom_site_U_iso_or_equiv
_atom_site_adp_type
_atom_site_occupancy
_atom_site_site_symmetry_order
_atom_site_calc_flag
_atom_site_refinement_flags_posn
_atom_site_refinement_flags_adp
_atom_site_refinement_flags_occupancy
_atom_site_disorder_assembly
_atom_site_disorder_group
K001 K 0.10721(6) 0.35797(5) 0.72546(4) 0.04667(19) Uani 1 1 d . . . . .
Si1 Si 0.40363(6) 0.14290(5) 0.76175(4) 0.03211(19) Uani 1 1 d . . . . .
P1 P 0.27036(8) 0.15997(6) 0.59403(5) 0.0448(2) Uani 1 1 d . . . . .
N1 N 0.3379(2) 0.26340(16) 0.78317(13) 0.0338(5) Uani 1 1 d . . . . .
O2 O -0.1086(6) 0.3402(5) 0.8112(5) 0.0553(13) Uani 0.716(12) 1 d . . P A 1
C1 C 0.3758(2) 0.33968(19) 0.81221(15) 0.0316(5) Uani 1 1 d . . . . .
C6 C 0.3744(2) 0.3518(2) 0.90283(16) 0.0353(6) Uani 1 1 d . . . . .
O1 O 0.0378(6) 0.5496(4) 0.7799(7) 0.077(2) Uani 0.716(12) 1 d . . P A 1
C25 C 0.4220(3) 0.1233(2) 0.64082(18) 0.0425(6) Uani 1 1 d . . . . .
H25A H 0.474474 0.164693 0.610493 0.051 Uiso 1 1 calc R U . . .
H25B H 0.465008 0.050590 0.631769 0.051 Uiso 1 1 calc R U . . .
C13 C 0.5648(2) 0.0810(2) 0.80074(19) 0.0404(6) Uani 1 1 d . . . . .
C19 C 0.3036(2) 0.0592(2) 0.81170(17) 0.0359(6) Uani 1 1 d . . . . .
C5 C 0.4052(3) 0.4340(2) 0.92996(18) 0.0438(7) Uani 1 1 d . . . . .
H5 H 0.403302 0.440580 0.990139 0.053 Uiso 1 1 calc R U . . .
C14 C 0.5775(3) 0.0419(2) 0.8867(2) 0.0500(7) Uani 1 1 d . . . . .
H14 H 0.504424 0.046278 0.924564 0.060 Uiso 1 1 calc R U . . .
C24 C 0.1865(3) 0.0986(2) 0.85651(18) 0.0400(6) Uani 1 1 d . . . . .
H24 H 0.155717 0.170108 0.862377 0.048 Uiso 1 1 calc R U . . .
C2 C 0.4105(3) 0.4158(2) 0.75324(16) 0.0391(6) Uani 1 1 d . . . . .
C23 C 0.1142(3) 0.0353(3) 0.8926(2) 0.0492(7) Uani 1 1 d . . . . .
H23 H 0.035112 0.064097 0.922117 0.059 Uiso 1 1 calc R U . . .
C10 C 0.3325(3) 0.2771(2) 0.96849(17) 0.0440(7) Uani 1 1 d . . . . .
H10 H 0.349554 0.211505 0.940313 0.053 Uiso 1 1 calc R U . . .
C4 C 0.4388(3) 0.5069(3) 0.87183(19) 0.0512(8) Uani 1 1 d . . . . .
H4 H 0.459109 0.562696 0.891758 0.061 Uiso 1 1 calc R U . . .
C3 C 0.4419(3) 0.4962(3) 0.78416(19) 0.0503(8) Uani 1 1 d . . . . .
H3 H 0.466157 0.544938 0.743968 0.060 Uiso 1 1 calc R U . . .
C22 C 0.1574(3) -0.0683(3) 0.8856(2) 0.0556(8) Uani 1 1 d . . . . .
H22 H 0.108619 -0.111312 0.910740 0.067 Uiso 1 1 calc R U . . .
C32 C 0.3133(3) 0.1885(2) 0.47789(18) 0.0481(7) Uani 1 1 d . . . . .
C20 C 0.3439(3) -0.0471(2) 0.8055(2) 0.0506(7) Uani 1 1 d . . . . .
H20 H 0.422376 -0.076616 0.775581 0.061 Uiso 1 1 calc R U . . .
C33 C 0.2913(3) 0.1407(2) 0.40989(19) 0.0489(7) Uani 1 1 d . . . . .
H33 H 0.253976 0.086567 0.421441 0.059 Uiso 1 1 calc R U . . .
C7 C 0.4169(3) 0.4069(3) 0.65661(17) 0.0465(7) Uani 1 1 d . . . . .
H7 H 0.369589 0.358046 0.647527 0.056 Uiso 1 1 calc R U . . .
C21 C 0.2730(3) -0.1105(3) 0.8415(3) 0.0611(9) Uani 1 1 d . . . . .
H21 H 0.302933 -0.182086 0.836141 0.073 Uiso 1 1 calc R U . . .
C34 C 0.3233(3) 0.1708(3) 0.3243(2) 0.0546(8) Uani 1 1 d . . . . .
H34 H 0.307765 0.136477 0.278678 0.066 Uiso 1 1 calc R U . . .
C35 C 0.3760(4) 0.2479(3) 0.3054(2) 0.0614(9) Uani 1 1 d . . . . .
H35 H 0.399338 0.266896 0.247188 0.074 Uiso 1 1 calc R U . . .
C26 C 0.2369(3) 0.0361(3) 0.59192(19) 0.0577(9) Uani 1 1 d . . . . .
C18 C 0.6761(3) 0.0728(3) 0.7474(3) 0.0575(9) Uani 1 1 d . . . . .
H18 H 0.673062 0.098588 0.688612 0.069 Uiso 1 1 calc R U . . .
C15 C 0.6927(3) -0.0029(3) 0.9188(3) 0.0667(10) Uani 1 1 d . . . . .
H15 H 0.697376 -0.028035 0.977633 0.080 Uiso 1 1 calc R U . . .
C12 C 0.1906(4) 0.3156(3) 0.9911(3) 0.0694(11) Uani 1 1 d . . . . .
H12A H 0.171206 0.376306 1.024031 0.104 Uiso 1 1 calc R U . . .
H12B H 0.162374 0.261899 1.025772 0.104 Uiso 1 1 calc R U . . .
H12C H 0.148249 0.333104 0.937692 0.104 Uiso 1 1 calc R U . . .
C8 C 0.5526(3) 0.3603(3) 0.6214(2) 0.0652(10) Uani 1 1 d . . . . .
H8A H 0.555408 0.350125 0.559888 0.098 Uiso 1 1 calc R U . . .
H8B H 0.587269 0.294473 0.653065 0.098 Uiso 1 1 calc R U . . .
H8C H 0.601594 0.406710 0.628849 0.098 Uiso 1 1 calc R U . . .
C16 C 0.7993(3) -0.0108(3) 0.8658(4) 0.0746(12) Uani 1 1 d . . . . .
H16 H 0.878035 -0.042066 0.887680 0.090 Uiso 1 1 calc R U . . .
C17 C 0.7929(3) 0.0261(3) 0.7815(3) 0.0725(12) Uani 1 1 d . . . . .
H17 H 0.867469 0.020496 0.745125 0.087 Uiso 1 1 calc R U . . .
C41 C 0.0935(11) 0.5764(9) 0.8459(8) 0.073(3) Uani 0.716(12) 1 d . . P A 1
H41A H 0.180779 0.533404 0.847710 0.088 Uiso 0.716(12) 1 calc R U P A 1
H41B H 0.047752 0.567122 0.902499 0.088 Uiso 0.716(12) 1 calc R U P A 1
C27 C 0.3263(4) -0.0534(3) 0.5655(3) 0.0701(10) Uani 1 1 d . . . . .
H27 H 0.409380 -0.052081 0.548761 0.084 Uiso 1 1 calc R U . . .
C42 C -0.1680(10) 0.3959(6) 0.8842(6) 0.076(3) Uani 0.716(12) 1 d . . P A 1
H42A H -0.226405 0.461839 0.865212 0.091 Uiso 0.716(12) 1 calc R U P A 1
H42B H -0.105170 0.410100 0.916891 0.091 Uiso 0.716(12) 1 calc R U P A 1
C36 C 0.3951(5) 0.2980(4) 0.3722(2) 0.0930(16) Uani 1 1 d . . . . .
H36 H 0.429823 0.353594 0.360031 0.112 Uiso 1 1 calc R U . . .
C11 C 0.4013(5) 0.2530(3) 1.0505(2) 0.0796(13) Uani 1 1 d . . . . .
H11A H 0.491268 0.231795 1.034846 0.119 Uiso 1 1 calc R U . . .
H11B H 0.377379 0.197699 1.085980 0.119 Uiso 1 1 calc R U . . .
H11C H 0.379361 0.314039 1.083238 0.119 Uiso 1 1 calc R U . . .
C45 C -0.1646(6) 0.2578(6) 0.8113(4) 0.0545(18) Uani 0.716(12) 1 d . . P A 1
H45A H -0.100871 0.191116 0.819498 0.065 Uiso 0.716(12) 1 calc R U P A 1
H45B H -0.199427 0.260365 0.755318 0.065 Uiso 0.716(12) 1 calc R U P A 1
C9 C 0.3577(4) 0.5073(3) 0.6065(2) 0.0722(11) Uani 1 1 d . . . . .
H9A H 0.270081 0.533239 0.627873 0.108 Uiso 1 1 calc R U . . .
H9B H 0.363407 0.495997 0.544950 0.108 Uiso 1 1 calc R U . . .
H9C H 0.401674 0.557214 0.614292 0.108 Uiso 1 1 calc R U . . .
C37 C 0.3642(5) 0.2685(4) 0.4570(2) 0.0874(15) Uani 1 1 d . . . . .
H37 H 0.378510 0.304330 0.502006 0.105 Uiso 1 1 calc R U . . .
C28 C 0.2953(6) -0.1432(3) 0.5634(3) 0.0884(14) Uani 1 1 d . . . . .
H28 H 0.356559 -0.203447 0.546127 0.106 Uiso 1 1 calc R U . . .
C39 C -0.0137(15) 0.7251(10) 0.7657(11) 0.119(5) Uani 0.716(12) 1 d . . P A 1
H39A H -0.082351 0.780336 0.791243 0.143 Uiso 0.716(12) 1 calc R U P A 1
H39B H 0.018698 0.751689 0.709580 0.143 Uiso 0.716(12) 1 calc R U P A 1
C40 C 0.0890(11) 0.6846(8) 0.8265(10) 0.113(4) Uani 0.716(12) 1 d . . P A 1
H40A H 0.169512 0.691189 0.798226 0.135 Uiso 0.716(12) 1 calc R U P A 1
H40B H 0.068819 0.721804 0.879816 0.135 Uiso 0.716(12) 1 calc R U P A 1
C44 C -0.2634(8) 0.2688(7) 0.8816(8) 0.093(3) Uani 0.716(12) 1 d . . P A 1
H44A H -0.345742 0.301588 0.859332 0.111 Uiso 0.716(12) 1 calc R U P A 1
H44B H -0.263380 0.201285 0.910457 0.111 Uiso 0.716(12) 1 calc R U P A 1
C31 C 0.1178(5) 0.0318(4) 0.6151(4) 0.116(2) Uani 1 1 d . . . . .
H31 H 0.056496 0.090642 0.635040 0.140 Uiso 1 1 calc R U . . .
C29 C 0.1748(7) -0.1440(5) 0.5865(4) 0.127(3) Uani 1 1 d . . . . .
H29 H 0.153637 -0.205980 0.586145 0.152 Uiso 1 1 calc R U . . .
C43 C -0.2375(10) 0.3312(6) 0.9402(5) 0.087(2) Uani 0.716(12) 1 d . . P A 1
H43A H -0.185600 0.288995 0.985169 0.105 Uiso 0.716(12) 1 calc R U P A 1
H43B H -0.315409 0.374313 0.968637 0.105 Uiso 0.716(12) 1 calc R U P A 1
C30 C 0.0848(7) -0.0584(6) 0.6100(5) 0.164(4) Uani 1 1 d . . . . .
H30 H 0.000914 -0.059507 0.622704 0.197 Uiso 1 1 calc R U . . .
C38 C -0.0555(8) 0.6379(5) 0.7552(6) 0.091(3) Uani 0.716(12) 1 d . . P A 1
H38A H -0.133918 0.641314 0.791728 0.109 Uiso 0.716(12) 1 calc R U P A 1
H38B H -0.071064 0.636639 0.694212 0.109 Uiso 0.716(12) 1 calc R U P A 1
N2 N -0.0561(4) 0.4097(4) 0.5804(3) 0.1051(14) Uani 1 1 d . . . . .
C46 C -0.1709(5) 0.4742(6) 0.6213(4) 0.118(2) Uani 1 1 d . . . . .
H46A H -0.235506 0.492741 0.580605 0.177 Uiso 1 1 calc R U . . .
H46B H -0.156086 0.536305 0.638010 0.177 Uiso 1 1 calc R U . . .
H46C H -0.198212 0.436906 0.672826 0.177 Uiso 1 1 calc R U . . .
C48 C -0.0188(6) 0.4540(6) 0.4939(4) 0.135(3) Uani 1 1 d . . . . .
H48A H 0.051482 0.403106 0.464788 0.162 Uiso 1 1 calc R U . . .
H48B H -0.089442 0.472496 0.457156 0.162 Uiso 1 1 calc R U . . .
C47 C -0.0836(6) 0.3143(6) 0.5627(4) 0.131(2) Uani 1 1 d . . . . .
H47A H -0.102809 0.278295 0.617493 0.196 Uiso 1 1 calc R U . . .
H47B H -0.010993 0.270243 0.531055 0.196 Uiso 1 1 calc R U . . .
H47C H -0.155212 0.331541 0.527968 0.196 Uiso 1 1 calc R U . . .
C38A C 0.0016(18) 0.6580(10) 0.7089(12) 0.077(5) Uiso 0.284(12) 1 d D . P A 2
H38C H -0.079974 0.661577 0.688804 0.092 Uiso 0.284(12) 1 calc R U P A 2
H38D H 0.057691 0.671192 0.658607 0.092 Uiso 0.284(12) 1 calc R U P A 2
O1A O 0.0559(17) 0.5585(12) 0.7542(10) 0.054(4) Uiso 0.284(12) 1 d D . P A 2
C43A C -0.1850(16) 0.3252(11) 0.9542(10) 0.055(4) Uiso 0.284(12) 1 d D . P A 2
H43C H -0.108279 0.287381 0.982030 0.066 Uiso 0.284(12) 1 calc R U P A 2
H43D H -0.250164 0.355258 0.999684 0.066 Uiso 0.284(12) 1 calc R U P A 2
O2A O -0.0854(17) 0.3307(15) 0.8321(12) 0.066(6) Uiso 0.284(12) 1 d D . P A 2
C44A C -0.229(2) 0.2525(16) 0.9037(14) 0.067(6) Uiso 0.284(12) 1 d D . P A 2
H44C H -0.320631 0.269822 0.906726 0.080 Uiso 0.284(12) 1 calc R U P A 2
H44D H -0.193975 0.180095 0.924186 0.080 Uiso 0.284(12) 1 calc R U P A 2
C39A C -0.014(2) 0.735(2) 0.7781(18) 0.061(6) Uiso 0.284(12) 1 d D . P A 2
H39C H -0.080929 0.733039 0.824005 0.073 Uiso 0.284(12) 1 calc R U P A 2
H39D H -0.022957 0.805937 0.753410 0.073 Uiso 0.284(12) 1 calc R U P A 2
C42A C -0.159(3) 0.4105(13) 0.8883(12) 0.062(7) Uiso 0.284(12) 1 d D . P A 2
H42C H -0.234880 0.455958 0.863273 0.075 Uiso 0.284(12) 1 calc R U P A 2
H42D H -0.110326 0.450463 0.910095 0.075 Uiso 0.284(12) 1 calc R U P A 2
C40A C 0.118(2) 0.6805(17) 0.8070(17) 0.068(6) Uiso 0.284(12) 1 d D . P A 2
H40C H 0.183408 0.682346 0.759276 0.081 Uiso 0.284(12) 1 calc R U P A 2
H40D H 0.135239 0.711827 0.857130 0.081 Uiso 0.284(12) 1 calc R U P A 2
C45A C -0.172(3) 0.276(3) 0.8116(16) 0.156(19) Uiso 0.284(12) 1 d D . P A 2
H45C H -0.128218 0.213093 0.782615 0.187 Uiso 0.284(12) 1 calc R U P A 2
H45D H -0.236643 0.320244 0.775087 0.187 Uiso 0.284(12) 1 calc R U P A 2
C41A C 0.112(2) 0.5699(17) 0.8318(13) 0.044(5) Uiso 0.284(12) 1 d D . P A 2
H41C H 0.195663 0.520663 0.836913 0.053 Uiso 0.284(12) 1 calc R U P A 2
H41D H 0.058080 0.564801 0.885478 0.053 Uiso 0.284(12) 1 calc R U P A 2

loop_
_atom_site_aniso_label
_atom_site_aniso_U_11
_atom_site_aniso_U_22
_atom_site_aniso_U_33
_atom_site_aniso_U_23
_atom_site_aniso_U_13
_atom_site_aniso_U_12
K001 0.0376(3) 0.0508(4) 0.0513(4) -0.0064(3) -0.0031(3) -0.0115(3)
Si1 0.0318(4) 0.0375(4) 0.0295(4) -0.0075(3) 0.0016(3) -0.0136(3)
P1 0.0520(5) 0.0562(5) 0.0331(4) -0.0111(3) 0.0008(3) -0.0249(4)
N1 0.0352(11) 0.0386(12) 0.0303(11) -0.0088(9) -0.0013(9) -0.0132(9)
O2 0.048(3) 0.060(3) 0.064(3) -0.015(2) 0.008(3) -0.026(2)
C1 0.0283(12) 0.0380(13) 0.0294(12) -0.0056(10) -0.0023(9) -0.0099(10)
C6 0.0365(13) 0.0399(14) 0.0297(13) -0.0044(10) -0.0042(10) -0.0099(11)
O1 0.055(3) 0.044(2) 0.132(7) -0.021(3) -0.015(4) -0.010(2)
C25 0.0460(15) 0.0503(16) 0.0371(14) -0.0130(12) 0.0048(12) -0.0230(13)
C13 0.0317(13) 0.0352(14) 0.0563(17) -0.0139(12) 0.0004(12) -0.0108(11)
C19 0.0341(13) 0.0410(14) 0.0350(13) -0.0041(11) -0.0034(10) -0.0139(11)
C5 0.0545(17) 0.0499(17) 0.0321(14) -0.0086(12) -0.0088(12) -0.0190(14)
C14 0.0369(15) 0.0483(17) 0.065(2) 0.0040(14) -0.0124(14) -0.0121(13)
C24 0.0367(14) 0.0410(15) 0.0428(15) -0.0025(12) 0.0001(11) -0.0134(12)
C2 0.0419(15) 0.0535(17) 0.0294(13) -0.0053(11) -0.0026(11) -0.0247(13)
C23 0.0358(15) 0.0596(19) 0.0543(18) -0.0013(14) 0.0033(13) -0.0203(14)
C10 0.0612(18) 0.0452(16) 0.0277(13) -0.0034(11) -0.0019(12) -0.0189(14)
C4 0.069(2) 0.0555(18) 0.0427(16) -0.0081(13) -0.0103(14) -0.0361(16)
C3 0.065(2) 0.0593(19) 0.0400(16) -0.0003(13) -0.0057(14) -0.0393(16)
C22 0.0455(17) 0.0566(19) 0.072(2) 0.0069(16) -0.0043(15) -0.0301(15)
C32 0.0574(18) 0.0589(19) 0.0338(15) -0.0092(13) -0.0026(13) -0.0244(15)
C20 0.0393(15) 0.0426(16) 0.071(2) -0.0091(14) 0.0027(14) -0.0141(13)
C33 0.0533(18) 0.0536(18) 0.0410(16) -0.0112(13) -0.0059(13) -0.0138(14)
C7 0.0578(18) 0.0656(19) 0.0283(13) -0.0006(12) -0.0015(12) -0.0381(16)
C21 0.0532(19) 0.0400(17) 0.094(3) -0.0006(16) -0.0059(18) -0.0210(15)
C34 0.065(2) 0.0578(19) 0.0358(16) -0.0106(14) -0.0089(14) -0.0055(16)
C35 0.069(2) 0.078(2) 0.0357(16) 0.0021(15) -0.0050(15) -0.0200(19)
C26 0.073(2) 0.080(2) 0.0355(16) -0.0157(15) 0.0055(15) -0.045(2)
C18 0.0415(16) 0.062(2) 0.075(2) -0.0298(17) 0.0122(15) -0.0220(15)
C15 0.049(2) 0.055(2) 0.099(3) 0.0099(19) -0.0300(19) -0.0157(16)
C12 0.078(3) 0.063(2) 0.065(2) -0.0091(18) 0.0299(19) -0.030(2)
C8 0.065(2) 0.098(3) 0.0467(18) -0.0211(18) 0.0140(16) -0.046(2)
C16 0.0402(19) 0.054(2) 0.134(4) -0.015(2) -0.027(2) -0.0104(16)
C17 0.0318(16) 0.066(2) 0.125(4) -0.044(2) 0.0170(19) -0.0190(16)
C41 0.057(5) 0.067(5) 0.086(6) -0.009(4) 0.000(4) -0.003(3)
C27 0.087(3) 0.060(2) 0.072(2) -0.0165(19) -0.006(2) -0.032(2)
C42 0.082(5) 0.059(4) 0.098(6) -0.042(4) 0.024(4) -0.039(4)
C36 0.141(4) 0.128(4) 0.045(2) 0.004(2) -0.007(2) -0.099(4)
C11 0.137(4) 0.074(3) 0.0432(19) 0.0157(17) -0.037(2) -0.050(3)
C45 0.057(3) 0.049(3) 0.067(4) -0.015(2) 0.003(2) -0.029(2)
C9 0.103(3) 0.087(3) 0.0404(18) 0.0106(17) -0.0252(19) -0.046(2)
C37 0.145(4) 0.116(4) 0.0393(19) -0.002(2) -0.009(2) -0.096(3)
C28 0.132(4) 0.070(3) 0.078(3) -0.022(2) 0.008(3) -0.053(3)
C39 0.164(11) 0.051(5) 0.111(9) 0.014(5) 0.013(7) 0.001(5)
C40 0.081(6) 0.074(5) 0.200(13) -0.062(7) 0.010(7) -0.038(4)
C44 0.057(5) 0.071(5) 0.156(9) -0.040(6) 0.037(5) -0.034(4)
C31 0.111(4) 0.125(4) 0.142(5) -0.082(4) 0.073(4) -0.084(4)
C29 0.190(7) 0.116(4) 0.109(4) -0.059(3) 0.070(4) -0.109(5)
C43 0.085(6) 0.110(6) 0.077(4) -0.030(4) 0.023(4) -0.046(4)
C30 0.160(6) 0.155(6) 0.218(8) -0.112(6) 0.122(6) -0.124(5)
C38 0.092(5) 0.072(4) 0.092(5) -0.025(4) -0.042(4) 0.021(4)
N2 0.075(3) 0.173(5) 0.072(2) -0.008(3) -0.002(2) -0.045(3)
C46 0.094(4) 0.182(6) 0.095(4) 0.009(4) -0.018(3) -0.067(4)
C48 0.085(4) 0.234(9) 0.113(5) -0.029(5) -0.004(3) -0.083(5)
C47 0.112(5) 0.187(7) 0.112(5) -0.028(4) -0.025(4) -0.059(5)

loop_
_atom_type_symbol
_atom_type_description
_atom_type_scat_dispersion_real
_atom_type_scat_dispersion_imag
_atom_type_scat_source
C C 0.0033 0.0016 'International Tables Vol C Tables 4.2.6.8 and 6.1.1.4'
H H 0.0000 0.0000 'International Tables Vol C Tables 4.2.6.8 and 6.1.1.4'
N N 0.0061 0.0033 'International Tables Vol C Tables 4.2.6.8 and 6.1.1.4'
Si Si 0.0817 0.0704 'International Tables Vol C Tables 4.2.6.8 and 6.1.1.4'
P P 0.1023 0.0942 'International Tables Vol C Tables 4.2.6.8 and 6.1.1.4'
K K 0.2009 0.2494 'International Tables Vol C Tables 4.2.6.8 and 6.1.1.4'
O O 0.0106 0.0060 'International Tables Vol C Tables 4.2.6.8 and 6.1.1.4'

loop_
_geom_angle_atom_site_label_1
_geom_angle_atom_site_label_2
_geom_angle_atom_site_label_3
_geom_angle
_geom_angle_site_symmetry_1
_geom_angle_site_symmetry_3
_geom_angle_publ_flag
O2 K001 O1 85.6(2) . . ?
O2A K001 O1A 93.9(5) . . ?
O2A K001 N1 115.0(4) . . ?
O2 K001 N1 123.57(19) . . ?
O1 K001 N1 106.24(16) . . ?
O1A K001 N1 106.3(4) . . ?
O2A K001 N2 89.1(4) . . ?
O2 K001 N2 80.1(2) . . ?
O1 K001 N2 95.1(2) . . ?
O1A K001 N2 91.0(4) . . ?
N1 K001 N2 148.57(10) . . ?
O2A K001 C1 118.1(4) . . ?
O2 K001 C1 127.00(18) . . ?
O1 K001 C1 83.62(16) . . ?
O1A K001 C1 83.2(4) . . ?
N1 K001 C1 23.01(6) . . ?
N2 K001 C1 152.47(10) . . ?
O2A K001 C41A 91.7(6) . . ?
O1A K001 C41A 23.1(3) . . ?
N1 K001 C41A 86.5(4) . . ?
N2 K001 C41A 114.0(4) . . ?
C1 K001 C41A 64.1(4) . . ?
O2A K001 P1 117.9(4) . . ?
O2 K001 P1 116.47(11) . . ?
O1 K001 P1 156.2(2) . . ?
O1A K001 P1 146.9(3) . . ?
N1 K001 P1 69.98(5) . . ?
N2 K001 P1 81.15(10) . . ?
C1 K001 P1 89.04(5) . . ?
C41A K001 P1 147.6(4) . . ?
O2A K001 Si1 111.4(4) . . ?
O2 K001 Si1 118.05(17) . . ?
O1 K001 Si1 128.88(15) . . ?
O1A K001 Si1 128.6(4) . . ?
N1 K001 Si1 22.65(5) . . ?
N2 K001 Si1 131.34(11) . . ?
C1 K001 Si1 45.50(5) . . ?
C41A K001 Si1 109.1(4) . . ?
P1 K001 Si1 50.19(3) . . ?
N1 Si1 C19 110.88(12) . . ?
N1 Si1 C13 116.24(12) . . ?
C19 Si1 C13 105.87(12) . . ?
N1 Si1 C25 112.85(13) . . ?
C19 Si1 C25 104.88(12) . . ?
C13 Si1 C25 105.25(13) . . ?
N1 Si1 K001 39.83(8) . . ?
C19 Si1 K001 88.69(9) . . ?
C13 Si1 K001 156.05(8) . . ?
C25 Si1 K001 88.69(10) . . ?
C25 P1 C26 103.03(16) . . ?
C25 P1 C32 102.62(14) . . ?
C26 P1 C32 101.71(14) . . ?
C25 P1 K001 99.29(9) . . ?
C26 P1 K001 125.91(11) . . ?
C32 P1 K001 120.43(11) . . ?
C1 N1 Si1 136.05(18) . . ?
C1 N1 K001 105.47(15) . . ?
Si1 N1 K001 117.53(10) . . ?
C42 O2 C45 106.0(5) . . ?
C42 O2 K001 123.6(5) . . ?
C45 O2 K001 128.2(4) . . ?
N1 C1 C2 121.3(2) . . ?
N1 C1 C6 121.9(2) . . ?
C2 C1 C6 116.7(2) . . ?
N1 C1 K001 51.52(12) . . ?
C2 C1 K001 95.84(16) . . ?
C6 C1 K001 119.91(16) . . ?
C5 C6 C1 120.4(2) . . ?
C5 C6 C10 120.2(2) . . ?
C1 C6 C10 119.3(2) . . ?
C41 O1 C38 105.9(7) . . ?
C41 O1 K001 122.4(6) . . ?
C38 O1 K001 131.7(6) . . ?
P1 C25 Si1 111.90(15) . . ?
C14 C13 C18 116.4(3) . . ?
C14 C13 Si1 120.2(2) . . ?
C18 C13 Si1 123.4(3) . . ?
C20 C19 C24 116.3(3) . . ?
C20 C19 Si1 120.9(2) . . ?
C24 C19 Si1 122.7(2) . . ?
C6 C5 C4 122.1(3) . . ?
C15 C14 C13 122.5(3) . . ?
C23 C24 C19 121.7(3) . . ?
C3 C2 C1 120.5(2) . . ?
C3 C2 C7 119.8(3) . . ?
C1 C2 C7 119.7(2) . . ?
C22 C23 C24 120.1(3) . . ?
C6 C10 C11 114.4(3) . . ?
C6 C10 C12 110.1(3) . . ?
C11 C10 C12 110.6(3) . . ?
C3 C4 C5 118.5(3) . . ?
C4 C3 C2 121.9(3) . . ?
C23 C22 C21 120.0(3) . . ?
C37 C32 C33 116.8(3) . . ?
C37 C32 P1 117.5(2) . . ?
C33 C32 P1 125.5(3) . . ?
C21 C20 C19 122.3(3) . . ?
C32 C33 C34 120.9(3) . . ?
C9 C7 C2 113.6(3) . . ?
C9 C7 C8 111.1(3) . . ?
C2 C7 C8 109.9(3) . . ?
C20 C21 C22 119.6(3) . . ?
C35 C34 C33 121.2(3) . . ?
C34 C35 C36 118.5(3) . . ?
C31 C26 C27 117.9(4) . . ?
C31 C26 P1 118.4(3) . . ?
C27 C26 P1 123.7(3) . . ?
C13 C18 C17 120.0(4) . . ?
C16 C15 C14 120.1(4) . . ?
C15 C16 C17 120.1(3) . . ?
C16 C17 C18 120.9(3) . . ?
O1 C41 C40 106.6(9) . . ?
C28 C27 C26 121.1(4) . . ?
O2 C42 C43 107.4(6) . . ?
C35 C36 C37 120.7(4) . . ?
O2 C45 C44 108.6(5) . . ?
C32 C37 C36 121.8(3) . . ?
C29 C28 C27 119.0(5) . . ?
C38 C39 C40 104.3(9) . . ?
C41 C40 C39 104.1(9) . . ?
C43 C44 C45 106.0(6) . . ?
C26 C31 C30 121.1(5) . . ?
C30 C29 C28 121.7(5) . . ?
C44 C43 C42 104.1(7) . . ?
C29 C30 C31 119.0(6) . . ?
O1 C38 C39 108.0(8) . . ?
C46 N2 C47 106.2(5) . . ?
C46 N2 C48 113.0(5) . . ?
C47 N2 C48 105.1(5) . . ?
C46 N2 K001 101.4(3) . . ?
C47 N2 K001 107.3(4) . . ?
C48 N2 K001 122.8(3) . . ?
C48 C48 N2 108.6(7) 2_566 . ?
O1A C38A C39A 103.7(18) . . ?
C38A O1A C41A 111.3(17) . . ?
C38A O1A K001 137.8(12) . . ?
C41A O1A K001 110.3(11) . . ?
C44A C43A C42A 107.3(16) . . ?
C42A O2A C45A 106(2) . . ?
C42A O2A K001 121.2(14) . . ?
C45A O2A K001 124.7(14) . . ?
C43A C44A C45A 99.6(16) . . ?
C38A C39A C40A 91.8(16) . . ?
O2A C42A C43A 88.6(14) . . ?
C41A C40A C39A 103(2) . . ?
O2A C45A C44A 100.4(18) . . ?
O1A C41A C40A 96.5(17) . . ?
O1A C41A K001 46.5(9) . . ?
C40A C41A K001 137.6(14) . . ?

loop_
_geom_bond_atom_site_label_1
_geom_bond_atom_site_label_2
_geom_bond_distance
_geom_bond_site_symmetry_2
_geom_bond_publ_flag
K001 O2A 2.68(2) . ?
K001 O2 2.711(5) . ?
K001 O1 2.710(6) . ?
K001 O1A 2.714(17) . ?
K001 N1 2.750(2) . ?
K001 N2 2.975(4) . ?
K001 C1 3.386(3) . ?
K001 C41A 3.51(2) . ?
K001 P1 3.5105(16) . ?
K001 Si1 3.8075(17) . ?
Si1 N1 1.653(2) . ?
Si1 C19 1.896(3) . ?
Si1 C13 1.905(3) . ?
Si1 C25 1.913(3) . ?
P1 C25 1.846(3) . ?
P1 C26 1.850(4) . ?
P1 C32 1.858(3) . ?
N1 C1 1.373(3) . ?
O2 C42 1.428(7) . ?
O2 C45 1.448(7) . ?
C1 C2 1.436(4) . ?
C1 C6 1.438(3) . ?
C6 C5 1.390(4) . ?
C6 C10 1.515(4) . ?
O1 C41 1.395(9) . ?
O1 C38 1.404(8) . ?
C13 C14 1.401(4) . ?
C13 C18 1.411(4) . ?
C19 C20 1.405(4) . ?
C19 C24 1.407(4) . ?
C5 C4 1.392(4) . ?
C14 C15 1.390(4) . ?
C24 C23 1.399(4) . ?
C2 C3 1.397(4) . ?
C2 C7 1.518(4) . ?
C23 C22 1.374(5) . ?
C10 C11 1.527(4) . ?
C10 C12 1.543(5) . ?
C4 C3 1.386(4) . ?
C22 C21 1.395(5) . ?
C32 C37 1.379(5) . ?
C32 C33 1.383(4) . ?
C20 C21 1.388(4) . ?
C33 C34 1.399(5) . ?
C7 C9 1.522(5) . ?
C7 C8 1.537(5) . ?
C34 C35 1.353(5) . ?
C35 C36 1.374(5) . ?
C26 C31 1.370(6) . ?
C26 C27 1.407(5) . ?
C18 C17 1.421(6) . ?
C15 C16 1.365(6) . ?
C16 C17 1.364(6) . ?
C41 C40 1.473(10) . ?
C27 C28 1.381(5) . ?
C42 C43 1.508(9) . ?
C36 C37 1.382(5) . ?
C45 C44 1.462(9) . ?
C28 C29 1.370(8) . ?
C39 C38 1.439(15) . ?
C39 C40 1.519(14) . ?
C44 C43 1.420(11) . ?
C31 C30 1.405(7) . ?
C29 C30 1.359(9) . ?
N2 C46 1.458(7) . ?
N2 C47 1.489(8) . ?
N2 C48 1.495(8) . ?
C48 C48 1.482(13) 2_566 ?
C38A O1A 1.468(5) . ?
C38A C39A 1.549(5) . ?
O1A C41A 1.470(5) . ?
C43A C44A 1.547(5) . ?
C43A C42A 1.551(5) . ?
O2A C42A 1.470(5) . ?
O2A C45A 1.472(5) . ?
C44A C45A 1.551(5) . ?
C39A C40A 1.551(5) . ?
C40A C41A 1.550(5) . ?
